data_4075334
loop_
_publ_author_name
'Baisch, Ulrich'
'Pagano, Sandro'
'Zeuner, Martin'
'Schmedt auf der G\"unne, J\"orn'
'Oeckler, Oliver'
'Schnick, Wolfgang'

_publ_contact_author
;
        Prof. Wolfgang Schnick
        Department Chemie und Biochemie
        Ludwig-Maximilians-Universit\"at Mueunchen
        Butenandtstrasse 5 - 13 (D)
        D 81377 Mueunchen
        Germany
;
_publ_section_title
;
 Synthesis, Structure, and Dynamics of
 Tris(\h5-cyclopentadienyl)lanthanides and
 Bis(\h5-cyclopentadienyl)[bis(trimethylsilyl)amido]cerium(III)
;
_journal_issue 12
_journal_name_full Organometallics
_journal_page_first 3027
_journal_paper_doi 10.1021/om060226w
_journal_volume 25
_journal_year 2006
_chemical_formula_moiety 'C15 H15 Ce1'
_chemical_formula_sum 'C15 H15 Ce'
_chemical_formula_weight 335.39
_chemical_melting_point ?
_chemical_name_common Ceriumocene
_chemical_name_systematic tris-cyclopentadienyl-cerium(III)
_space_group_IT_number 14
_symmetry_cell_setting monoclinic
_symmetry_space_group_name_Hall '-P 2ybc'
_symmetry_space_group_name_H-M 'P 1 21/c 1'
_atom_sites_solution_hydrogens geom
_atom_sites_solution_primary direct
_atom_sites_solution_secondary difmap
_audit_creation_method SHELXL-97
_cell_angle_alpha 90.00
_cell_angle_beta 93.10(3)
_cell_angle_gamma 90.00
_cell_formula_units_Z 8
_cell_length_a 15.101(3)
_cell_length_b 9.6683(19)
_cell_length_c 16.621(3)
_cell_measurement_reflns_used 5689
_cell_measurement_temperature 100(2)
_cell_measurement_theta_max 25.3
_cell_measurement_theta_min 2.7
_cell_volume 2423.1(8)
_computing_cell_refinement 'STOE IPDS'
_computing_data_collection 'STOE IPDS'
_computing_data_reduction 'STOE IPDS'
_computing_molecular_graphics ORTEP
_computing_publication_material 'SHELXL-97(Sheldrick, 1997)'
_computing_structure_refinement 'SHELXL-97 (Sheldrick, 1997)'
_computing_structure_solution 'SHELXS-97 (Sheldrick, 1990)'
_diffrn_ambient_temperature 100(2)
_diffrn_measured_fraction_theta_full 0.966
_diffrn_measured_fraction_theta_max 0.959
_diffrn_measurement_device_type 'STOE IPDS'
_diffrn_measurement_method 'STOE IPDS'
_diffrn_radiation_collimation '0.5 mm collimator'
_diffrn_radiation_monochromator graphite
_diffrn_radiation_source 'fine-focus sealed tube'
_diffrn_radiation_type MoK\a
_diffrn_radiation_wavelength 0.71073
_diffrn_reflns_av_R_equivalents 0.1681
_diffrn_reflns_av_sigmaI/netI 0.0767
_diffrn_reflns_limit_h_max 19
_diffrn_reflns_limit_h_min -19
_diffrn_reflns_limit_k_max 11
_diffrn_reflns_limit_k_min -11
_diffrn_reflns_limit_l_max 21
_diffrn_reflns_limit_l_min -21
_diffrn_reflns_number 17842
_diffrn_reflns_theta_full 25.00
_diffrn_reflns_theta_max 27.50
_diffrn_reflns_theta_min 2.70
_diffrn_source_current 40_mA
_diffrn_source_power 2.00_kW
_diffrn_source_voltage 50_kV
_diffrn_standards_decay_% none
_diffrn_standards_interval_count none
_diffrn_standards_interval_time none
_diffrn_standards_number none
_exptl_absorpt_coefficient_mu 3.727
_exptl_absorpt_correction_T_max 0.59284
_exptl_absorpt_correction_T_min 0.41817
_exptl_absorpt_correction_type numerical
_exptl_absorpt_process_details 'X-Prep Correction'
_exptl_crystal_colour yellow
_exptl_crystal_density_diffrn 1.840
_exptl_crystal_density_meas ?
_exptl_crystal_density_method 'not measured'
_exptl_crystal_description block
_exptl_crystal_F_000 1304
_exptl_crystal_size_max 0.172
_exptl_crystal_size_mid 0.098
_exptl_crystal_size_min 0.089
_refine_diff_density_max 6.271
_refine_diff_density_min -2.676
_refine_diff_density_rms 0.427
_refine_ls_extinction_coef none
_refine_ls_extinction_method none
_refine_ls_goodness_of_fit_ref 1.039
_refine_ls_hydrogen_treatment constr
_refine_ls_matrix_type full
_refine_ls_number_parameters 266
_refine_ls_number_reflns 17842
_refine_ls_number_restraints 0
_refine_ls_restrained_S_all 1.039
_refine_ls_R_factor_all 0.1575
_refine_ls_R_factor_gt 0.1069
_refine_ls_shift/su_max 0.000
_refine_ls_shift/su_mean 0.000
_refine_ls_structure_factor_coef Fsqd
_refine_ls_weighting_details 'calc w=1/[\s^2^(Fo^2^)+(0.1941P)^2^+58.5200P] where P=(Fo^2^+2Fc^2^)/3'
_refine_ls_weighting_scheme calc
_refine_ls_wR_factor_gt 0.3180
_refine_ls_wR_factor_ref 0.3485
_reflns_number_gt 9548
_reflns_number_total 5338
_reflns_threshold_expression >2sigma(I)
_cod_data_source_file om060226wsi20060311_015824.cif
_cod_data_source_block
;
;
_cod_depositor_comments
;
The following automatic conversions were performed:

'_chemical_melting_point' value 'none' was changed to '?' - the value
is undefined or not given.

Automatic conversion script
Id: cif_fix_values 1715 2011-07-08 13:25:40Z adriana 

The following automatic conversions were performed:

'_exptl_crystal_density_meas' value 'none' was changed to '?' - the
value is perceived as not measured.

Automatic conversion script
Id: cif_fix_values 3008 2015-01-20 13:52:24Z robertas 
;
_cod_original_cell_volume 2423.0(8)
_cod_original_sg_symbol_Hall -P2ybc
_cod_original_sg_symbol_H-M P21/c
_cod_original_formula_sum 'C15 H15 Ce1'
_cod_database_code 4075334
_kl_diffrn_detector_area_plate_dist 50.0_mm
_kl_diffrn_detector_area_phi_incr 0.9
_kl_diffrn_detector_area_expos_time 10.0_min
_kl_diffrn_detector_area_profile_min 9
_kl_diffrn_detector_area_profile_max 11
_kl_diffrn_detector_area_phi_start 0.0
_kl_diffrn_detector_area_phi_end 180.0
_kl_diffrn_detector_area_eff_mos_spread 0.009

loop_
_symmetry_equiv_pos_as_xyz
'x, y, z'
'-x, y+1/2, -z+1/2'
'-x, -y, -z'
'x, -y-1/2, z-1/2'

loop_
_atom_site_label
_atom_site_type_symbol
_atom_site_fract_x
_atom_site_fract_y
_atom_site_fract_z
_atom_site_U_iso_or_equiv
_atom_site_adp_type
_atom_site_occupancy
_atom_site_symmetry_multiplicity
_atom_site_calc_flag
_atom_site_refinement_flags
Ce1 Ce 0.16480(3) 0.25694(7) 0.41293(3) 0.02000(19) Uani 1 1 d .
Ce2 Ce 0.33644(4) -0.24061(7) 0.31531(3) 0.02085(19) Uani 1 1 d .
C11 C 0.0764(11) 0.3383(13) 0.2672(8) 0.038(3) Uani 1 1 d .
H11 H 0.1093 0.3823 0.2290 0.046 Uiso 1 1 calc R
C12 C 0.0620(8) 0.1918(13) 0.2720(8) 0.029(3) Uani 1 1 d .
H12 H 0.0840 0.1228 0.2396 0.034 Uiso 1 1 calc R
C13 C 0.0066(8) 0.1765(15) 0.3375(9) 0.036(3) Uani 1 1 d .
H13 H -0.0140 0.0924 0.3561 0.043 Uiso 1 1 calc R
C14 C -0.0124(8) 0.3020(14) 0.3695(8) 0.033(3) Uani 1 1 d .
H14 H -0.0494 0.3184 0.4114 0.040 Uiso 1 1 calc R
C15 C 0.0346(9) 0.4030(13) 0.3271(8) 0.032(3) Uani 1 1 d .
H15 H 0.0365 0.4972 0.3383 0.038 Uiso 1 1 calc R
C21 C 0.0887(7) 0.3101(9) 0.5574(5) 0.037(3) Uani 1 1 d G
H21 H 0.0514 0.3867 0.5557 0.045 Uiso 1 1 calc R
C22 C 0.0639(6) 0.1758(8) 0.5406(5) 0.030(3) Uani 1 1 d G
H22 H 0.0069 0.1457 0.5256 0.035 Uiso 1 1 calc R
C23 C 0.1383(6) 0.0938(9) 0.5498(5) 0.030(3) Uani 1 1 d G
H23 H 0.1404 -0.0014 0.5422 0.036 Uiso 1 1 calc R
C24 C 0.2091(6) 0.1775(10) 0.5723(5) 0.037(3) Uani 1 1 d G
H24 H 0.2674 0.1488 0.5826 0.044 Uiso 1 1 calc R
C25 C 0.1784(6) 0.3112(11) 0.5770(5) 0.053(4) Uani 1 1 d G
H25 H 0.2124 0.3887 0.5910 0.064 Uiso 1 1 calc R
C31 C 0.3372(9) 0.3769(13) 0.4471(7) 0.028(2) Uani 1 1 d .
H31 H 0.3669 0.3504 0.4951 0.033 Uiso 1 1 calc R
C32 C 0.3428(9) 0.3125(16) 0.3712(8) 0.041(3) Uani 1 1 d .
H32 H 0.3748 0.2328 0.3609 0.049 Uiso 1 1 calc R
C33 C 0.2920(9) 0.3891(13) 0.3141(7) 0.033(3) Uani 1 1 d .
H33 H 0.2877 0.3722 0.2589 0.040 Uiso 1 1 calc R
C34 C 0.2483(9) 0.4966(13) 0.3540(8) 0.031(3) Uani 1 1 d .
H34 H 0.2081 0.5595 0.3306 0.038 Uiso 1 1 calc R
C35 C 0.2773(8) 0.4902(12) 0.4361(7) 0.025(2) Uani 1 1 d .
H35 H 0.2602 0.5499 0.4763 0.030 Uiso 1 1 calc R
C41 C 0.2615(9) -0.1396(13) 0.4563(8) 0.032(3) Uani 1 1 d .
H41 H 0.2852 -0.1773 0.5043 0.038 Uiso 1 1 calc R
C42 C 0.2953(9) -0.0214(12) 0.4176(8) 0.031(3) Uani 1 1 d .
H42 H 0.3441 0.0314 0.4350 0.037 Uiso 1 1 calc R
C43 C 0.2399(9) 0.0002(13) 0.3472(8) 0.028(2) Uani 1 1 d .
H43 H 0.2468 0.0694 0.3092 0.033 Uiso 1 1 calc R
C44 C 0.1714(8) -0.1027(14) 0.3445(7) 0.028(2) Uani 1 1 d .
H44 H 0.1251 -0.1092 0.3054 0.034 Uiso 1 1 calc R
C45 C 0.1857(8) -0.1923(14) 0.4109(7) 0.032(3) Uani 1 1 d .
H45 H 0.1525 -0.2700 0.4227 0.038 Uiso 1 1 calc R
C51 C 0.2440(5) -0.1759(8) 0.1677(5) 0.026(2) Uani 1 1 d G
H51 H 0.1932 -0.1224 0.1713 0.031 Uiso 1 1 calc R
C52 C 0.2479(6) -0.3215(8) 0.1701(5) 0.030(3) Uani 1 1 d G
H52 H 0.2002 -0.3809 0.1756 0.036 Uiso 1 1 calc R
C53 C 0.3369(6) -0.3612(9) 0.1629(6) 0.032(3) Uani 1 1 d G
H53 H 0.3583 -0.4515 0.1627 0.038 Uiso 1 1 calc R
C54 C 0.3880(5) -0.2402(10) 0.1560(5) 0.038(3) Uani 1 1 d G
H54 H 0.4489 -0.2366 0.1504 0.046 Uiso 1 1 calc R
C55 C 0.3305(5) -0.1257(9) 0.1590(6) 0.029(3) Uani 1 1 d G
H55 H 0.3469 -0.0332 0.1558 0.035 Uiso 1 1 calc R
C61 C 0.5122(6) -0.3313(8) 0.3121(5) 0.026(2) Uani 1 1 d G
H61 H 0.5256 -0.3855 0.2682 0.031 Uiso 1 1 calc R
C62 C 0.5196(5) -0.1843(8) 0.3173(5) 0.025(2) Uani 1 1 d G
H62 H 0.5387 -0.1259 0.2773 0.030 Uiso 1 1 calc R
C63 C 0.4925(6) -0.1427(9) 0.3946(6) 0.035(3) Uani 1 1 d G
H63 H 0.4909 -0.0525 0.4139 0.042 Uiso 1 1 calc R
C64 C 0.4683(6) -0.2640(11) 0.4373(5) 0.063(6) Uani 1 1 d G
H64 H 0.4482 -0.2666 0.4892 0.075 Uiso 1 1 calc R
C65 C 0.4805(6) -0.3806(10) 0.3863(6) 0.036(3) Uani 1 1 d G
H65 H 0.4697 -0.4725 0.3991 0.043 Uiso 1 1 calc R

loop_
_atom_site_aniso_label
_atom_site_aniso_U_11
_atom_site_aniso_U_22
_atom_site_aniso_U_33
_atom_site_aniso_U_23
_atom_site_aniso_U_13
_atom_site_aniso_U_12
Ce1 0.0216(3) 0.0170(4) 0.0214(3) 0.0008(2) 0.00095(19) 0.0012(2)
Ce2 0.0205(3) 0.0179(4) 0.0241(3) -0.0010(2) 0.00058(19) 0.0010(2)
C11 0.072(11) 0.014(7) 0.028(6) -0.002(4) -0.007(6) 0.007(6)
C12 0.023(6) 0.019(6) 0.043(7) -0.002(4) -0.014(5) -0.003(4)
C13 0.015(6) 0.040(8) 0.053(8) 0.012(6) 0.000(5) -0.006(5)
C14 0.018(5) 0.042(8) 0.037(6) 0.026(5) -0.012(5) 0.008(5)
C15 0.040(7) 0.015(7) 0.039(7) 0.005(4) -0.003(5) 0.008(5)
C21 0.066(10) 0.025(7) 0.023(6) -0.002(4) 0.017(6) -0.008(6)
C22 0.035(7) 0.022(7) 0.033(6) -0.003(4) 0.015(5) 0.003(4)
C23 0.025(6) 0.043(8) 0.023(5) -0.010(5) 0.010(4) 0.003(5)
C24 0.046(8) 0.038(8) 0.026(6) 0.012(5) -0.006(5) 0.010(6)
C25 0.053(9) 0.084(13) 0.020(6) -0.029(7) -0.019(6) -0.008(8)
C31 0.036(7) 0.021(7) 0.026(5) 0.009(4) 0.004(5) 0.000(4)
C32 0.035(7) 0.045(9) 0.042(7) -0.013(6) 0.001(6) 0.027(6)
C33 0.045(8) 0.025(7) 0.030(6) -0.009(4) 0.016(5) -0.012(5)
C34 0.030(7) 0.027(7) 0.036(7) 0.005(5) -0.002(5) 0.000(5)
C35 0.022(6) 0.020(6) 0.032(6) -0.005(4) 0.001(4) -0.011(4)
C41 0.034(7) 0.025(7) 0.037(6) 0.003(5) 0.009(5) 0.011(5)
C42 0.038(7) 0.018(7) 0.036(7) -0.011(4) 0.005(5) 0.004(5)
C43 0.027(6) 0.028(7) 0.028(6) -0.003(4) 0.005(5) 0.000(4)
C44 0.025(6) 0.037(8) 0.024(5) 0.001(4) 0.011(4) 0.004(5)
C45 0.028(6) 0.037(7) 0.030(6) 0.001(5) 0.010(5) 0.001(5)
C51 0.016(5) 0.025(7) 0.036(6) 0.008(4) 0.000(5) 0.003(4)
C52 0.042(7) 0.021(7) 0.025(6) -0.009(4) -0.003(5) -0.005(5)
C53 0.038(7) 0.038(8) 0.018(5) 0.000(4) -0.005(5) 0.013(5)
C54 0.019(5) 0.056(9) 0.038(6) 0.012(6) -0.010(4) 0.010(5)
C55 0.029(6) 0.032(7) 0.027(6) 0.005(4) 0.000(5) 0.000(5)
C61 0.023(6) 0.013(6) 0.041(6) 0.003(4) -0.001(5) -0.003(4)
C62 0.009(5) 0.005(5) 0.061(8) 0.000(4) 0.004(5) -0.004(3)
C63 0.019(6) 0.035(8) 0.049(8) -0.015(6) -0.006(5) -0.002(5)
C64 0.017(6) 0.129(18) 0.042(7) -0.004(9) -0.005(5) 0.046(9)
C65 0.030(7) 0.035(8) 0.043(7) 0.015(5) 0.015(6) 0.008(5)

loop_
_atom_type_symbol
_atom_type_description
_atom_type_scat_dispersion_real
_atom_type_scat_dispersion_imag
_atom_type_scat_source
C C 0.0033 0.0016 'International Tables Vol C Tables 4.2.6.8 and 6.1.1.4'
H H 0.0000 0.0000 'International Tables Vol C Tables 4.2.6.8 and 6.1.1.4'
Ce Ce -0.2486 2.6331 'International Tables Vol C Tables 4.2.6.8 and 6.1.1.4'

loop_
_geom_angle_atom_site_label_1
_geom_angle_atom_site_label_2
_geom_angle_atom_site_label_3
_geom_angle
_geom_angle_site_symmetry_1
_geom_angle_site_symmetry_3
C13 Ce1 C15 48.0(4) . .
C13 Ce1 C21 93.3(4) . .
C15 Ce1 C21 92.0(4) . .
C13 Ce1 C14 28.6(4) . .
C15 Ce1 C14 29.7(4) . .
C21 Ce1 C14 75.9(4) . .
C13 Ce1 C25 121.2(4) . .
C15 Ce1 C25 115.1(4) . .
C21 Ce1 C25 28.78(17) . .
C14 Ce1 C25 104.2(4) . .
C13 Ce1 C22 76.7(4) . .
C15 Ce1 C22 97.7(4) . .
C21 Ce1 C22 28.68(16) . .
C14 Ce1 C22 71.5(3) . .
C25 Ce1 C22 47.2(3) . .
C13 Ce1 C24 120.7(4) . .
C15 Ce1 C24 139.1(4) . .
C21 Ce1 C24 47.1(3) . .
C14 Ce1 C24 117.8(3) . .
C25 Ce1 C24 28.57(17) . .
C22 Ce1 C24 46.9(3) . .
C13 Ce1 C12 29.5(4) . .
C15 Ce1 C12 48.5(4) . .
C21 Ce1 C12 121.9(4) . .
C14 Ce1 C12 48.4(4) . .
C25 Ce1 C12 150.5(4) . .
C22 Ce1 C12 105.7(3) . .
C24 Ce1 C12 145.0(3) . .
C13 Ce1 C11 47.7(4) . .
C15 Ce1 C11 28.2(4) . .
C21 Ce1 C11 119.7(4) . .
C14 Ce1 C11 47.5(4) . .
C25 Ce1 C11 143.1(4) . .
C22 Ce1 C11 118.7(4) . .
C24 Ce1 C11 165.4(4) . .
C12 Ce1 C11 29.6(4) . .
C13 Ce1 C23 93.0(3) . .
C15 Ce1 C23 125.2(4) . .
C21 Ce1 C23 47.0(3) . .
C14 Ce1 C23 97.0(3) . .
C25 Ce1 C23 47.0(3) . .
C22 Ce1 C23 28.43(15) . .
C24 Ce1 C23 28.36(16) . .
C12 Ce1 C23 116.9(3) . .
C11 Ce1 C23 140.4(4) . .
C13 Ce1 C35 141.8(4) . .
C15 Ce1 C35 93.9(4) . .
C21 Ce1 C35 90.5(3) . .
C14 Ce1 C35 118.3(4) . .
C25 Ce1 C35 72.8(3) . .
C22 Ce1 C35 117.9(3) . .
C24 Ce1 C35 88.8(3) . .
C12 Ce1 C35 126.2(4) . .
C11 Ce1 C35 98.5(4) . .
C23 Ce1 C35 116.5(3) . .
C13 Ce1 C34 117.7(4) . .
C15 Ce1 C34 73.8(4) . .
C21 Ce1 C34 111.2(3) . .
C14 Ce1 C34 102.9(4) . .
C25 Ce1 C34 100.0(4) . .
C22 Ce1 C34 139.7(3) . .
C24 Ce1 C34 117.5(3) . .
C12 Ce1 C34 97.5(4) . .
C11 Ce1 C34 70.9(4) . .
C23 Ce1 C34 145.3(3) . .
C35 Ce1 C34 28.8(4) . .
C65 Ce2 C64 29.85(15) . .
C65 Ce2 C53 98.2(3) . .
C64 Ce2 C53 126.4(2) . .
C65 Ce2 C61 29.71(14) . .
C64 Ce2 C61 49.0(2) . .
C53 Ce2 C61 78.6(2) . .
C65 Ce2 C54 98.7(2) . .
C64 Ce2 C54 117.8(2) . .
C53 Ce2 C54 29.21(13) . .
C61 Ce2 C54 70.7(2) . .
C65 Ce2 C63 49.0(2) . .
C64 Ce2 C63 29.67(15) . .
C53 Ce2 C63 121.7(3) . .
C61 Ce2 C63 48.7(2) . .
C54 Ce2 C63 100.1(3) . .
C65 Ce2 C52 123.8(3) . .
C64 Ce2 C52 153.6(3) . .
C53 Ce2 C52 29.18(14) . .
C61 Ce2 C52 107.7(2) . .
C54 Ce2 C52 48.0(2) . .
C63 Ce2 C52 148.0(3) . .
C65 Ce2 C42 107.8(3) . .
C64 Ce2 C42 78.0(3) . .
C53 Ce2 C42 151.3(3) . .
C61 Ce2 C42 119.3(3) . .
C54 Ce2 C42 130.8(3) . .
C63 Ce2 C42 70.6(3) . .
C52 Ce2 C42 128.4(3) . .
C65 Ce2 C43 136.6(3) . .
C64 Ce2 C43 106.8(3) . .
C53 Ce2 C43 123.0(3) . .
C61 Ce2 C43 139.9(3) . .
C54 Ce2 C43 110.5(3) . .
C63 Ce2 C43 93.6(3) . .
C52 Ce2 C43 99.5(3) . .
C42 Ce2 C43 29.2(4) . .
C65 Ce2 C62 48.8(2) . .
C64 Ce2 C62 48.8(2) . .
C53 Ce2 C62 92.3(3) . .
C61 Ce2 C62 29.46(14) . .
C54 Ce2 C62 71.8(2) . .
C63 Ce2 C62 29.44(14) . .
C52 Ce2 C62 119.1(3) . .
C42 Ce2 C62 95.5(3) . .
C43 Ce2 C62 110.9(3) . .
C65 Ce2 C55 124.7(2) . .
C64 Ce2 C55 133.7(3) . .
C53 Ce2 C55 47.9(2) . .
C61 Ce2 C55 95.1(2) . .
C54 Ce2 C55 29.03(13) . .
C63 Ce2 C55 106.5(3) . .
C52 Ce2 C55 47.8(2) . .
C42 Ce2 C55 105.3(3) . .
C43 Ce2 C55 81.8(3) . .
C62 Ce2 C55 85.2(2) . .
C65 Ce2 C51 144.8(3) . .
C64 Ce2 C51 162.6(3) . .
C53 Ce2 C51 47.9(2) . .
C61 Ce2 C51 118.5(2) . .
C54 Ce2 C51 47.8(2) . .
C63 Ce2 C51 134.2(3) . .
C52 Ce2 C51 28.98(13) . .
C42 Ce2 C51 104.1(3) . .
C43 Ce2 C51 75.1(3) . .
C62 Ce2 C51 114.0(2) . .
C55 Ce2 C51 28.89(14) . .
C15 C11 C12 109.6(13) . .
C15 C11 Ce1 73.5(7) . .
C12 C11 Ce1 75.1(7) . .
C15 C11 H11 125.2 . .
C12 C11 H11 125.2 . .
Ce1 C11 H11 118.0 . .
C13 C12 C11 104.0(12) . .
C13 C12 Ce1 72.9(7) . .
C11 C12 Ce1 75.3(7) . .
C13 C12 H12 128.0 . .
C11 C12 H12 128.0 . .
Ce1 C12 H12 116.4 . .
C14 C13 C12 110.7(12) . .
C14 C13 Ce1 76.5(7) . .
C12 C13 Ce1 77.6(7) . .
C14 C13 H13 124.6 . .
C12 C13 H13 124.6 . .
Ce1 C13 H13 113.2 . .
C13 C14 C15 107.3(12) . .
C13 C14 Ce1 74.9(7) . .
C15 C14 Ce1 74.6(7) . .
C13 C14 H14 126.3 . .
C15 C14 H14 126.3 . .
Ce1 C14 H14 116.3 . .
C11 C15 C14 108.2(12) . .
C11 C15 Ce1 78.3(8) . .
C14 C15 Ce1 75.7(6) . .
C11 C15 H15 125.9 . .
C14 C15 H15 125.9 . .
Ce1 C15 H15 112.6 . .
C25 C21 C22 108.0 . .
C25 C21 Ce1 76.0(4) . .
C22 C21 Ce1 76.7(3) . .
C25 C21 H21 126.0 . .
C22 C21 H21 126.0 . .
Ce1 C21 H21 113.7 . .
C21 C22 C23 108.0 . .
C21 C22 Ce1 74.6(4) . .
C23 C22 Ce1 76.7(3) . .
C21 C22 H22 126.0 . .
C23 C22 H22 126.0 . .
Ce1 C22 H22 114.9 . .
C24 C23 C22 108.0 . .
C24 C23 Ce1 75.4(4) . .
C22 C23 Ce1 74.8(3) . .
C24 C23 H23 126.0 . .
C22 C23 H23 126.0 . .
Ce1 C23 H23 115.9 . .
C25 C24 C23 108.0 . .
C25 C24 Ce1 74.5(3) . .
C23 C24 Ce1 76.2(3) . .
C25 C24 H24 126.0 . .
C23 C24 H24 126.0 . .
Ce1 C24 H24 115.5 . .
C21 C25 C24 108.0 . .
C21 C25 Ce1 75.3(3) . .
C24 C25 Ce1 76.9(3) . .
C21 C25 H25 126.0 . .
C24 C25 H25 126.0 . .
Ce1 C25 H25 114.1 . .
C32 C31 C35 107.0(10) . .
C32 C31 Ce1 75.1(8) . .
C35 C31 Ce1 74.0(7) . .
C32 C31 H31 126.5 . .
C35 C31 H31 126.5 . .
Ce1 C31 H31 116.6 . .
C33 C32 C31 108.3(11) . .
C33 C32 Ce1 77.1(8) . .
C31 C32 Ce1 76.4(8) . .
C33 C32 H32 125.8 . .
C31 C32 H32 125.8 . .
Ce1 C32 H32 113.1 . .
C32 C33 C34 108.9(11) . .
C32 C33 Ce1 74.8(8) . .
C34 C33 Ce1 73.6(7) . .
C32 C33 H33 125.6 . .
C34 C33 H33 125.6 . .
Ce1 C33 H33 117.9 . .
C35 C34 C33 107.0(11) . .
C35 C34 Ce1 75.6(7) . .
C33 C34 Ce1 77.8(7) . .
C35 C34 Ce2 97.3(7) . 1_565
C33 C34 Ce2 107.6(8) . 1_565
Ce1 C34 Ce2 172.3(5) . 1_565
C35 C34 H34 126.5 . .
C33 C34 H34 126.5 . .
Ce1 C34 H34 112.7 . .
Ce2 C34 H34 68.8 1_565 .
C34 C35 C31 108.6(11) . .
C34 C35 Ce1 75.6(7) . .
C31 C35 Ce1 77.2(7) . .
C34 C35 H35 125.7 . .
C31 C35 H35 125.7 . .
Ce1 C35 H35 113.8 . .
C42 C41 C45 110.1(11) . .
C42 C41 Ce2 74.5(7) . .
C45 C41 Ce2 77.5(7) . .
C42 C41 H41 124.9 . .
C45 C41 H41 124.9 . .
Ce2 C41 H41 114.9 . .
C43 C42 C41 106.4(12) . .
C43 C42 Ce2 75.6(7) . .
C41 C42 Ce2 76.3(7) . .
C43 C42 H42 126.8 . .
C41 C42 H42 126.8 . .
Ce2 C42 H42 113.9 . .
C42 C43 C44 108.5(12) . .
C42 C43 Ce2 75.2(7) . .
C44 C43 Ce2 78.5(7) . .
C42 C43 Ce1 92.3(7) . .
C44 C43 Ce1 107.6(8) . .
Ce2 C43 Ce1 167.4(5) . .
C42 C43 H43 125.8 . .
C44 C43 H43 125.8 . .
Ce2 C43 H43 112.9 . .
Ce1 C43 H43 73.0 . .
C45 C44 C43 108.7(11) . .
C45 C44 Ce2 75.6(7) . .
C43 C44 Ce2 72.4(7) . .
C45 C44 H44 125.6 . .
C43 C44 H44 125.6 . .
Ce2 C44 H44 118.2 . .
C44 C45 C41 106.2(12) . .
C44 C45 Ce2 76.2(7) . .
C41 C45 Ce2 73.5(7) . .
C44 C45 H45 126.9 . .
C41 C45 H45 126.9 . .
Ce2 C45 H45 115.9 . .
C52 C51 C55 108.0 . .
C52 C51 Ce2 74.7(4) . .
C55 C51 Ce2 75.4(3) . .
C52 C51 H51 126.0 . .
C55 C51 H51 126.0 . .
Ce2 C51 H51 116.0 . .
C51 C52 C53 108.0 . .
C51 C52 Ce2 76.3(4) . .
C53 C52 Ce2 74.8(3) . .
C51 C52 H52 126.0 . .
C53 C52 H52 126.0 . .
Ce2 C52 H52 115.1 . .
C52 C53 C54 108.0 . .
C52 C53 Ce2 76.0(3) . .
C54 C53 Ce2 75.8(3) . .
C52 C53 H53 126.0 . .
C54 C53 H53 126.0 . .
Ce2 C53 H53 114.4 . .
C55 C54 C53 108.0 . .
C55 C54 Ce2 76.4(4) . .
C53 C54 Ce2 75.0(3) . .
C55 C54 H54 126.0 . .
C53 C54 H54 126.0 . .
Ce2 C54 H54 114.9 . .
C54 C55 C51 108.0 . .
C54 C55 Ce2 74.6(3) . .
C51 C55 Ce2 75.7(3) . .
C54 C55 H55 126.0 . .
C51 C55 H55 126.0 . .
Ce2 C55 H55 115.9 . .
C65 C61 C62 108.0 . .
C65 C61 Ce2 74.1(3) . .
C62 C61 Ce2 76.0(3) . .
C65 C61 H61 126.0 . .
C62 C61 H61 126.0 . .
Ce2 C61 H61 116.0 . .
C61 C62 C63 108.0 . .
C61 C62 Ce2 74.5(3) . .
C63 C62 Ce2 74.7(3) . .
C61 C62 H62 126.0 . .
C63 C62 H62 126.0 . .
Ce2 C62 H62 116.8 . .
C64 C63 C62 108.0 . .
C64 C63 Ce2 74.1(3) . .
C62 C63 Ce2 75.9(3) . .
C64 C63 H63 126.0 . .
C62 C63 H63 126.0 . .
Ce2 C63 H63 116.2 . .
C63 C64 C65 108.0 . .
C63 C64 Ce2 76.3(3) . .
C65 C64 Ce2 75.0(3) . .
C63 C64 H64 126.0 . .
C65 C64 H64 126.0 . .
Ce2 C64 H64 115.0 . .
C61 C65 C64 108.0 . .
C61 C65 Ce2 76.2(3) . .
C64 C65 Ce2 75.2(3) . .
C61 C65 H65 126.0 . .
C64 C65 H65 126.0 . .
Ce2 C65 H65 114.9 . .

loop_
_geom_bond_atom_site_label_1
_geom_bond_atom_site_label_2
_geom_bond_distance
_geom_bond_site_symmetry_2
Ce1 C13 2.750(13) .
Ce1 C15 2.755(12) .
Ce1 C21 2.765(9) .
Ce1 C14 2.769(11) .
Ce1 C25 2.773(9) .
Ce1 C22 2.790(9) .
Ce1 C24 2.804(9) .
Ce1 C12 2.811(11) .
Ce1 C11 2.814(13) .
Ce1 C23 2.814(9) .
Ce1 C35 2.837(11) .
Ce1 C34 2.837(13) .
Ce2 C65 2.771(9) .
Ce2 C64 2.773(9) .
Ce2 C53 2.789(9) .
Ce2 C61 2.798(9) .
Ce2 C54 2.800(9) .
Ce2 C63 2.802(9) .
Ce2 C52 2.805(8) .
Ce2 C42 2.808(11) .
Ce2 C43 2.813(13) .
Ce2 C62 2.817(8) .
Ce2 C55 2.823(9) .
Ce2 C51 2.826(8) .
C11 C15 1.360(19) .
C11 C12 1.436(18) .
C11 H11 0.9300 .
C12 C13 1.417(19) .
C12 H12 0.9300 .
C13 C14 1.36(2) .
C13 H13 0.9300 .
C14 C15 1.417(18) .
C14 H14 0.9300 .
C15 H15 0.9300 .
C21 C25 1.376(8) .
C21 C22 1.376(8) .
C21 H21 0.9300 .
C22 C23 1.376(8) .
C22 H22 0.9300 .
C23 C24 1.376(8) .
C23 H23 0.9300 .
C24 C25 1.376(8) .
C24 H24 0.9300 .
C25 H25 0.9300 .
C31 C32 1.413(17) .
C31 C35 1.426(17) .
C31 H31 0.9300 .
C32 C33 1.40(2) .
C32 H32 0.9300 .
C33 C34 1.415(18) .
C33 H33 0.9300 .
C34 C35 1.411(18) .
C34 Ce2 2.955(12) 1_565
C34 H34 0.9300 .
C35 H35 0.9300 .
C41 C42 1.419(19) .
C41 C45 1.432(19) .
C41 H41 0.9300 .
C42 C43 1.417(18) .
C42 H42 0.9300 .
C43 C44 1.434(18) .
C43 H43 0.9300 .
C44 C45 1.410(17) .
C44 H44 0.9300 .
C45 H45 0.9300 .
C51 C52 1.409(6) .
C51 C55 1.409(6) .
C51 H51 0.9300 .
C52 C53 1.409(6) .
C52 H52 0.9300 .
C53 C54 1.409(6) .
C53 H53 0.9300 .
C54 C55 1.409(6) .
C54 H54 0.9300 .
C55 H55 0.9300 .
C61 C65 1.428(7) .
C61 C62 1.428(7) .
C61 H61 0.9300 .
C62 C63 1.428(7) .
C62 H62 0.9300 .
C63 C64 1.428(7) .
C63 H63 0.9300 .
C64 C65 1.428(7) .
C64 H64 0.9300 .
C65 H65 0.9300 .
